data_7026767
loop_
_publ_author_name
'Kennedy, Alan R.'
'Mulvey, Robert E.'
'Robertson, Stuart D.'

_publ_section_title
;
 N-Heterocyclic carbene stabilized adducts of alkyl magnesium amide,
 bisalkyl magnesium and Grignard reagents: trapping oligomeric organo
 s-block fragments with NHCs.
;
_journal_issue 38
_journal_name_full 'Dalton transactions (Cambridge, England : 2003)'
_journal_page_first 9091
_journal_page_last 9099
_journal_paper_doi 10.1039/c0dt00693a
_journal_volume 39
_journal_year 2010
_chemical_formula_sum 'C86 H144 Mg4 N4'
_chemical_formula_weight 1331.29
_chemical_name_systematic
;
?
;
_space_group_IT_number 14
_symmetry_cell_setting monoclinic
_symmetry_space_group_name_Hall '-P 2yn'
_symmetry_space_group_name_H-M 'P 1 21/n 1'
_atom_sites_solution_hydrogens geom
_atom_sites_solution_primary direct
_atom_sites_solution_secondary difmap
_audit_creation_method SHELXL-97
_cell_angle_alpha 90.00
_cell_angle_beta 91.904(6)
_cell_angle_gamma 90.00
_cell_formula_units_Z 2
_cell_length_a 17.5342(11)
_cell_length_b 13.7504(8)
_cell_length_c 17.7758(12)
_cell_measurement_reflns_used 6295
_cell_measurement_temperature 123(2)
_cell_measurement_theta_max 73.51
_cell_measurement_theta_min 3.19
_cell_volume 4283.4(5)
_computing_structure_refinement 'SHELXL-97 (Sheldrick, 1997)'
_diffrn_ambient_temperature 123(2)
_diffrn_measured_fraction_theta_full 0.983
_diffrn_measured_fraction_theta_max 0.983
_diffrn_measurement_device_type 'Oxford Diffraction Gemini S'
_diffrn_measurement_method 'omega scans'
_diffrn_radiation_monochromator graphite
_diffrn_radiation_source 'fine-focus sealed tube'
_diffrn_radiation_type CuK\a
_diffrn_radiation_wavelength 1.54180
_diffrn_reflns_av_R_equivalents 0.0000
_diffrn_reflns_av_sigmaI/netI 0.0982
_diffrn_reflns_limit_h_max 20
_diffrn_reflns_limit_h_min -20
_diffrn_reflns_limit_k_max 16
_diffrn_reflns_limit_k_min -16
_diffrn_reflns_limit_l_max 20
_diffrn_reflns_limit_l_min -20
_diffrn_reflns_number 21729
_diffrn_reflns_theta_full 64.99
_diffrn_reflns_theta_max 64.99
_diffrn_reflns_theta_min 3.48
_diffrn_standards_decay_% 0
_exptl_absorpt_coefficient_mu 0.698
_exptl_absorpt_correction_T_max 1.00000
_exptl_absorpt_correction_T_min 0.77490
_exptl_absorpt_correction_type multi-scan
_exptl_absorpt_process_details
;
CrysAlisPro, Oxford Diffraction Ltd.,
Version 1.171.33.34d (release 27-02-2009 CrysAlis171 .NET)
(compiled Feb 27 2009,15:38:38)
Empirical absorption correction using spherical harmonics,
implemented in SCALE3 ABSPACK scaling algorithm.
;
_exptl_crystal_colour colourless
_exptl_crystal_density_diffrn 1.032
_exptl_crystal_density_method 'not measured'
_exptl_crystal_description block
_exptl_crystal_F_000 1472
_exptl_crystal_size_max 0.16
_exptl_crystal_size_mid 0.14
_exptl_crystal_size_min 0.14
_refine_diff_density_max 0.401
_refine_diff_density_min -0.294
_refine_diff_density_rms 0.053
_refine_ls_extinction_method none
_refine_ls_goodness_of_fit_ref 0.882
_refine_ls_hydrogen_treatment mixed
_refine_ls_matrix_type full
_refine_ls_number_parameters 484
_refine_ls_number_reflns 21729
_refine_ls_number_restraints 12
_refine_ls_restrained_S_all 0.882
_refine_ls_R_factor_all 0.1175
_refine_ls_R_factor_gt 0.0638
_refine_ls_shift/su_max 0.001
_refine_ls_shift/su_mean 0.000
_refine_ls_structure_factor_coef Fsqd
_refine_ls_weighting_details 'calc w=1/[\s^2^(Fo^2^)+(0.0979P)^2^+0.0000P] where P=(Fo^2^+2Fc^2^)/3'
_refine_ls_weighting_scheme calc
_refine_ls_wR_factor_gt 0.1561
_refine_ls_wR_factor_ref 0.1760
_reflns_number_gt 11576
_reflns_number_total 21729
_reflns_threshold_expression I>2\s(I)
_cod_data_source_file c0dt00693a.txt
_cod_data_source_block sdr918
_cod_original_sg_symbol_H-M P21/n
_cod_database_code 7026767

loop_
_symmetry_equiv_pos_as_xyz
'x, y, z'
'-x+1/2, y+1/2, -z+1/2'
'-x, -y, -z'
'x-1/2, -y-1/2, z-1/2'

loop_
_atom_site_label
_atom_site_type_symbol
_atom_site_fract_x
_atom_site_fract_y
_atom_site_fract_z
_atom_site_U_iso_or_equiv
_atom_site_adp_type
_atom_site_occupancy
_atom_site_symmetry_multiplicity
_atom_site_calc_flag
_atom_site_refinement_flags
_atom_site_disorder_assembly
_atom_site_disorder_group
Mg1 Mg 0.78188(4) 1.10216(6) 0.01009(4) 0.0371(2) Uani 1 1 d . . .
Mg2 Mg 0.93038(5) 1.04506(6) -0.00278(5) 0.0401(2) Uani 1 1 d . . .
N1 N 0.72576(11) 1.31220(14) -0.06495(11) 0.0356(5) Uani 1 1 d . . .
N2 N 0.72628(11) 1.32406(14) 0.05544(11) 0.0357(5) Uani 1 1 d . . .
C1 C 0.74303(12) 1.26030(16) -0.00071(13) 0.0306(6) Uani 1 1 d . . .
C2 C 0.69928(15) 1.40499(18) -0.04838(15) 0.0491(7) Uani 1 1 d . . .
H2A H 0.6839 1.4534 -0.0838 0.059 Uiso 1 1 calc R . .
C3 C 0.69950(14) 1.41338(18) 0.02649(15) 0.0480(7) Uani 1 1 d . . .
H3A H 0.6846 1.4686 0.0545 0.058 Uiso 1 1 calc R . .
C4 C 0.72721(14) 1.27609(16) -0.14132(13) 0.0317(6) Uani 1 1 d . A .
C5 C 0.66528(14) 1.22210(17) -0.16823(14) 0.0359(6) Uani 1 1 d . . .
C6 C 0.66458(15) 1.19558(18) -0.24390(14) 0.0458(7) Uani 1 1 d . . .
H6A H 0.6227 1.1598 -0.2649 0.055 Uiso 1 1 calc R . .
C7 C 0.72385(16) 1.22080(18) -0.28808(15) 0.0485(7) Uani 1 1 d . . .
H7A H 0.7227 1.2019 -0.3395 0.058 Uiso 1 1 calc R . .
C8 C 0.78470(16) 1.27271(18) -0.25956(15) 0.0511(8) Uani 1 1 d . A .
H8A H 0.8251 1.2892 -0.2915 0.061 Uiso 1 1 calc R . .
C9 C 0.78843(15) 1.30192(17) -0.18448(14) 0.0418(7) Uani 1 1 d . . .
C10 C 0.59736(15) 1.19880(19) -0.12075(15) 0.0472(7) Uani 1 1 d . . .
H10A H 0.6141 1.2064 -0.0667 0.057 Uiso 1 1 calc R . .
C11 C 0.56840(15) 1.09535(19) -0.13108(15) 0.0616(9) Uani 1 1 d . . .
H11A H 0.5261 1.0839 -0.0975 0.092 Uiso 1 1 calc R . .
H11B H 0.6098 1.0495 -0.1190 0.092 Uiso 1 1 calc R . .
H11C H 0.5506 1.0859 -0.1834 0.092 Uiso 1 1 calc R . .
C12 C 0.53327(15) 1.2729(2) -0.13706(18) 0.0726(10) Uani 1 1 d . . .
H12A H 0.5518 1.3385 -0.1249 0.109 Uiso 1 1 calc R . .
H12B H 0.4895 1.2576 -0.1062 0.109 Uiso 1 1 calc R . .
H12C H 0.5176 1.2698 -0.1904 0.109 Uiso 1 1 calc R . .
C16 C 0.72969(14) 1.30684(16) 0.13581(13) 0.0331(6) Uani 1 1 d . . .
C17 C 0.66880(15) 1.25826(17) 0.16679(14) 0.0394(7) Uani 1 1 d . . .
C18 C 0.66976(17) 1.2517(2) 0.24451(16) 0.0549(8) Uani 1 1 d . . .
H18A H 0.6291 1.2192 0.2681 0.066 Uiso 1 1 calc R . .
C19 C 0.72756(18) 1.2906(2) 0.28831(16) 0.0576(8) Uani 1 1 d . . .
H19A H 0.7266 1.2852 0.3416 0.069 Uiso 1 1 calc R . .
C20 C 0.78739(17) 1.3376(2) 0.25523(15) 0.0551(8) Uani 1 1 d . . .
H20A H 0.8274 1.3644 0.2861 0.066 Uiso 1 1 calc R . .
C21 C 0.79002(15) 1.34649(18) 0.17726(14) 0.0412(7) Uani 1 1 d . . .
C22 C 0.60140(16) 1.2190(2) 0.12014(17) 0.0548(8) Uani 1 1 d . . .
H22A H 0.6198 1.2038 0.0688 0.066 Uiso 1 1 calc R . .
C23 C 0.53969(18) 1.2968(2) 0.1114(2) 0.1079(14) Uani 1 1 d . . .
H23A H 0.5595 1.3520 0.0831 0.162 Uiso 1 1 calc R . .
H23B H 0.5249 1.3189 0.1613 0.162 Uiso 1 1 calc R . .
H23C H 0.4951 1.2696 0.0842 0.162 Uiso 1 1 calc R . .
C24 C 0.56770(16) 1.1265(2) 0.15162(16) 0.0727(10) Uani 1 1 d . . .
H24A H 0.6084 1.0786 0.1606 0.109 Uiso 1 1 calc R . .
H24B H 0.5296 1.1002 0.1155 0.109 Uiso 1 1 calc R . .
H24C H 0.5433 1.1411 0.1991 0.109 Uiso 1 1 calc R . .
C25 C 0.85537(15) 1.4009(2) 0.14240(15) 0.0527(8) Uani 1 1 d . . .
H25A H 0.8540 1.3866 0.0872 0.063 Uiso 1 1 calc R . .
C26 C 0.93300(16) 1.3703(2) 0.17491(17) 0.0731(10) Uani 1 1 d . . .
H26A H 0.9382 1.2995 0.1712 0.110 Uiso 1 1 calc R . .
H26B H 0.9376 1.3900 0.2279 0.110 Uiso 1 1 calc R . .
H26C H 0.9732 1.4017 0.1466 0.110 Uiso 1 1 calc R . .
C27 C 0.84528(18) 1.5108(2) 0.15258(19) 0.0891(12) Uani 1 1 d . . .
H27A H 0.7999 1.5325 0.1237 0.134 Uiso 1 1 calc R . .
H27B H 0.8903 1.5447 0.1346 0.134 Uiso 1 1 calc R . .
H27C H 0.8392 1.5254 0.2060 0.134 Uiso 1 1 calc R . .
C30 C 0.88004(17) 1.1100(2) 0.09921(16) 0.0460(7) Uani 1 1 d . . .
C31 C 0.85739(18) 1.0527(3) 0.16791(16) 0.0783(10) Uani 1 1 d . . .
H31A H 0.8751 0.9847 0.1629 0.094 Uiso 1 1 calc R . .
H31B H 0.8011 1.0517 0.1701 0.094 Uiso 1 1 calc R . .
C32 C 0.8915(2) 1.0962(2) 0.24243(19) 0.0882(11) Uani 1 1 d . . .
H32A H 0.9478 1.0956 0.2400 0.106 Uiso 1 1 calc R . .
H32B H 0.8753 1.1650 0.2458 0.106 Uiso 1 1 calc R . .
C33 C 0.8704(2) 1.0468(3) 0.3109(2) 0.1245(15) Uani 1 1 d . . .
H33A H 0.8955 1.0784 0.3544 0.187 Uiso 1 1 calc R . .
H33B H 0.8865 0.9786 0.3087 0.187 Uiso 1 1 calc R . .
H33C H 0.8149 1.0499 0.3156 0.187 Uiso 1 1 calc R . .
C40 C 0.69577(16) 0.9959(2) 0.03110(17) 0.0451(7) Uani 1 1 d . . .
C41 C 0.70608(13) 0.89401(18) -0.00343(15) 0.0512(7) Uani 1 1 d . . .
H41A H 0.7048 0.9007 -0.0589 0.061 Uiso 1 1 calc R . .
H41B H 0.7574 0.8697 0.0121 0.061 Uiso 1 1 calc R . .
C42 C 0.64817(15) 0.81826(19) 0.01713(15) 0.0556(8) Uani 1 1 d . . .
H42A H 0.5972 0.8398 -0.0018 0.067 Uiso 1 1 calc R . .
H42B H 0.6466 0.8146 0.0727 0.067 Uiso 1 1 calc R . .
C43 C 0.66323(16) 0.71629(19) -0.01345(18) 0.0713(9) Uani 1 1 d . . .
H43A H 0.6244 0.6713 0.0043 0.107 Uiso 1 1 calc R . .
H43B H 0.7139 0.6943 0.0043 0.107 Uiso 1 1 calc R . .
H43C H 0.6611 0.7179 -0.0686 0.107 Uiso 1 1 calc R . .
C50 C 0.84829(18) 1.0650(2) -0.09838(17) 0.0434(7) Uani 1 1 d . . .
C51 C 0.86782(15) 0.97514(17) -0.14376(14) 0.0458(7) Uani 1 1 d . . .
H51A H 0.9223 0.9596 -0.1334 0.055 Uiso 1 1 calc R . .
H51B H 0.8375 0.9200 -0.1249 0.055 Uiso 1 1 calc R . .
C52 C 0.85469(18) 0.9808(2) -0.22815(17) 0.0664(9) Uani 1 1 d . . .
H52A H 0.8015 1.0020 -0.2390 0.080 Uiso 1 1 calc R . .
H52B H 0.8605 0.9149 -0.2496 0.080 Uiso 1 1 calc R . .
C53 C 0.90894(17) 1.0505(2) -0.26810(16) 0.0738(9) Uani 1 1 d . . .
H53A H 0.8976 1.0491 -0.3224 0.111 Uiso 1 1 calc R . .
H53B H 0.9619 1.0301 -0.2581 0.111 Uiso 1 1 calc R . .
H53C H 0.9019 1.1168 -0.2492 0.111 Uiso 1 1 calc R . .
C60 C 1.04266(16) 1.1117(2) -0.03261(17) 0.0441(7) Uani 1 1 d . . .
C61 C 1.04027(16) 1.21119(18) 0.00706(16) 0.0585(8) Uani 1 1 d . . .
H61A H 0.9880 1.2378 0.0005 0.070 Uiso 1 1 calc R . .
H61B H 1.0500 1.2007 0.0616 0.070 Uiso 1 1 calc R . .
C62 C 1.09579(19) 1.2866(2) -0.0194(2) 0.0872(11) Uani 1 1 d . . .
H62A H 1.0858 1.2981 -0.0739 0.105 Uiso 1 1 calc R . .
H62B H 1.1482 1.2604 -0.0131 0.105 Uiso 1 1 calc R . .
C63 C 1.0919(2) 1.3844(2) 0.0220(2) 0.1216(15) Uani 1 1 d . . .
H63A H 1.1318 1.4278 0.0040 0.182 Uiso 1 1 calc R . .
H63B H 1.0997 1.3738 0.0762 0.182 Uiso 1 1 calc R . .
H63C H 1.0418 1.4141 0.0121 0.182 Uiso 1 1 calc R . .
C13 C 0.8426(11) 1.3834(14) -0.1588(12) 0.038(5) Uiso 0.259(6) 1 d P A 1
H13 H 0.8137 1.4314 -0.1285 0.045 Uiso 0.259(6) 1 calc PR A 1
C14 C 0.8832(7) 1.4376(10) -0.2209(7) 0.059(4) Uiso 0.259(6) 1 d PU A 1
H14A H 0.9156 1.4886 -0.1984 0.089 Uiso 0.259(6) 1 calc PR A 1
H14B H 0.8453 1.4670 -0.2556 0.089 Uiso 0.259(6) 1 calc PR A 1
H14C H 0.9148 1.3918 -0.2484 0.089 Uiso 0.259(6) 1 calc PR A 1
C15 C 0.9033(7) 1.3319(8) -0.1062(7) 0.050(4) Uiso 0.259(6) 1 d PU A 1
H15A H 0.9284 1.2802 -0.1342 0.074 Uiso 0.259(6) 1 calc PR A 1
H15B H 0.8782 1.3038 -0.0629 0.074 Uiso 0.259(6) 1 calc PR A 1
H15C H 0.9415 1.3795 -0.0886 0.074 Uiso 0.259(6) 1 calc PR A 1
C15A C 0.9354(2) 1.3171(3) -0.1733(3) 0.0775(18) Uani 0.741(6) 1 d PU A 2
H15D H 0.9403 1.2494 -0.1565 0.116 Uiso 0.741(6) 1 calc PR A 2
H15E H 0.9762 1.3561 -0.1495 0.116 Uiso 0.741(6) 1 calc PR A 2
H15F H 0.9393 1.3199 -0.2281 0.116 Uiso 0.741(6) 1 calc PR A 2
C14A C 0.8523(3) 1.4627(3) -0.1767(4) 0.100(2) Uani 0.741(6) 1 d PU A 2
H14D H 0.8999 1.4967 -0.1630 0.150 Uiso 0.741(6) 1 calc PR A 2
H14E H 0.8097 1.4942 -0.1521 0.150 Uiso 0.741(6) 1 calc PR A 2
H14F H 0.8437 1.4650 -0.2314 0.150 Uiso 0.741(6) 1 calc PR A 2
C13A C 0.8581(4) 1.3571(5) -0.1512(4) 0.0514(17) Uani 0.741(6) 1 d P A 2
H13A H 0.8558 1.3555 -0.0951 0.062 Uiso 0.741(6) 1 calc PR A 2
H30A H 0.9360(14) 1.1193(16) 0.1048(12) 0.053(8) Uiso 1 1 d . . .
H30B H 0.8656(15) 1.174(2) 0.1018(15) 0.080(11) Uiso 1 1 d . . .
H40A H 0.6452(12) 1.0159(14) 0.0164(11) 0.032(7) Uiso 1 1 d . . .
H40B H 0.6910(12) 0.9898(15) 0.0858(13) 0.045(8) Uiso 1 1 d . . .
H50A H 0.8718(12) 1.1163(16) -0.1199(12) 0.037(7) Uiso 1 1 d . . .
H50B H 0.8016(13) 1.0740(16) -0.1105(12) 0.041(8) Uiso 1 1 d . . .
H60A H 1.0942(11) 1.0985(14) -0.0377(10) 0.021(6) Uiso 1 1 d . . .
H60B H 1.0320(12) 1.1197(16) -0.0861(13) 0.052(8) Uiso 1 1 d . . .

loop_
_atom_site_aniso_label
_atom_site_aniso_U_11
_atom_site_aniso_U_22
_atom_site_aniso_U_33
_atom_site_aniso_U_23
_atom_site_aniso_U_13
_atom_site_aniso_U_12
Mg1 0.0371(5) 0.0392(5) 0.0349(5) -0.0004(4) -0.0001(4) 0.0013(4)
Mg2 0.0378(5) 0.0392(5) 0.0434(6) -0.0004(4) 0.0016(4) 0.0011(4)
N1 0.0397(13) 0.0373(12) 0.0296(12) 0.0022(10) -0.0002(10) -0.0049(10)
N2 0.0401(13) 0.0405(12) 0.0263(12) -0.0062(10) -0.0010(10) -0.0028(10)
C1 0.0294(14) 0.0374(14) 0.0249(14) -0.0016(12) -0.0019(11) -0.0045(11)
C2 0.074(2) 0.0351(15) 0.0374(17) 0.0035(14) -0.0042(15) 0.0090(14)
C3 0.070(2) 0.0323(15) 0.0410(17) -0.0049(13) -0.0030(15) 0.0117(14)
C4 0.0365(15) 0.0347(14) 0.0238(14) -0.0015(11) 0.0005(11) 0.0018(12)
C5 0.0416(16) 0.0354(14) 0.0307(15) 0.0000(12) -0.0007(12) 0.0016(12)
C6 0.0539(19) 0.0465(17) 0.0367(17) -0.0023(14) -0.0046(14) -0.0041(14)
C7 0.067(2) 0.0484(17) 0.0302(16) -0.0059(13) 0.0005(15) 0.0045(15)
C8 0.065(2) 0.0496(18) 0.0391(18) 0.0075(14) 0.0150(15) 0.0018(16)
C9 0.0477(18) 0.0412(16) 0.0365(16) 0.0021(13) 0.0023(13) 0.0004(13)
C10 0.0436(18) 0.0573(19) 0.0405(17) -0.0064(15) -0.0016(13) -0.0091(15)
C11 0.060(2) 0.066(2) 0.058(2) 0.0075(17) -0.0075(16) -0.0251(17)
C12 0.045(2) 0.070(2) 0.103(3) 0.007(2) 0.0124(18) 0.0026(17)
C16 0.0396(16) 0.0328(14) 0.0271(14) -0.0029(12) 0.0008(12) 0.0061(12)
C17 0.0470(17) 0.0357(15) 0.0361(16) -0.0017(13) 0.0104(13) 0.0051(13)
C18 0.067(2) 0.0494(17) 0.049(2) -0.0014(15) 0.0173(17) -0.0013(15)
C19 0.077(2) 0.065(2) 0.0311(17) -0.0009(15) 0.0092(16) 0.0062(18)
C20 0.073(2) 0.0587(19) 0.0330(17) -0.0069(15) -0.0088(16) -0.0029(17)
C21 0.0487(18) 0.0426(16) 0.0321(16) -0.0033(13) -0.0006(13) 0.0018(13)
C22 0.0453(19) 0.0574(19) 0.062(2) -0.0057(16) 0.0108(16) -0.0086(16)
C23 0.056(2) 0.098(3) 0.169(4) 0.002(3) -0.019(2) -0.005(2)
C24 0.067(2) 0.074(2) 0.079(2) -0.0152(19) 0.0359(18) -0.0268(18)
C25 0.0507(19) 0.0635(19) 0.0433(17) -0.0067(16) -0.0092(14) -0.0169(16)
C26 0.060(2) 0.088(2) 0.070(2) -0.0140(19) -0.0094(18) -0.0180(19)
C27 0.086(3) 0.051(2) 0.131(3) 0.006(2) 0.006(2) -0.0239(19)
C30 0.0378(18) 0.0556(19) 0.0444(18) -0.0001(16) -0.0019(14) 0.0047(16)
C31 0.069(2) 0.122(3) 0.043(2) -0.008(2) -0.0096(17) -0.009(2)
C32 0.105(3) 0.084(3) 0.076(3) 0.015(2) -0.003(2) 0.009(2)
C33 0.162(4) 0.136(4) 0.077(3) 0.019(3) 0.019(3) -0.034(3)
C40 0.0418(19) 0.0534(18) 0.0404(19) 0.0005(15) 0.0043(15) 0.0006(14)
C41 0.0423(17) 0.0515(17) 0.0601(19) -0.0017(16) 0.0049(14) -0.0042(14)
C42 0.057(2) 0.0567(18) 0.0532(19) -0.0007(16) -0.0002(15) -0.0046(15)
C43 0.061(2) 0.057(2) 0.095(3) 0.0011(19) 0.0018(19) -0.0028(17)
C50 0.0347(19) 0.0446(18) 0.0510(19) 0.0015(15) 0.0025(15) 0.0045(15)
C51 0.0525(18) 0.0437(16) 0.0414(17) -0.0062(14) 0.0052(14) -0.0046(14)
C52 0.081(2) 0.0537(19) 0.065(2) -0.0100(17) 0.0094(18) -0.0115(17)
C53 0.086(2) 0.076(2) 0.059(2) -0.0018(18) 0.0090(18) -0.005(2)
C60 0.0360(17) 0.0455(16) 0.051(2) -0.0013(16) 0.0034(15) 0.0044(14)
C61 0.072(2) 0.0402(16) 0.064(2) 0.0101(15) 0.0019(17) -0.0058(16)
C62 0.096(3) 0.061(2) 0.104(3) 0.009(2) 0.002(2) -0.003(2)
C63 0.172(4) 0.056(2) 0.137(4) -0.007(3) 0.018(3) -0.028(3)
C15A 0.046(3) 0.089(4) 0.099(4) 0.029(3) 0.008(3) -0.010(2)
C14A 0.082(4) 0.048(3) 0.167(7) 0.007(4) -0.039(4) -0.019(3)
C13A 0.051(4) 0.054(4) 0.049(3) 0.010(3) 0.004(3) -0.010(3)

loop_
_atom_type_symbol
_atom_type_description
_atom_type_scat_dispersion_real
_atom_type_scat_dispersion_imag
_atom_type_scat_source
C C 0.0181 0.0091 'International Tables Vol C Tables 4.2.6.8 and 6.1.1.4'
H H 0.0000 0.0000 'International Tables Vol C Tables 4.2.6.8 and 6.1.1.4'
N N 0.0311 0.0180 'International Tables Vol C Tables 4.2.6.8 and 6.1.1.4'
Mg Mg 0.1719 0.1771 'International Tables Vol C Tables 4.2.6.8 and 6.1.1.4'

loop_
_geom_angle_atom_site_label_1
_geom_angle_atom_site_label_2
_geom_angle_atom_site_label_3
_geom_angle
_geom_angle_site_symmetry_1
_geom_angle_site_symmetry_3
C40 Mg1 C1 116.98(10) . .
C40 Mg1 C30 115.27(12) . .
C1 Mg1 C30 103.14(10) . .
C40 Mg1 C50 111.56(11) . .
C1 Mg1 C50 107.05(9) . .
C30 Mg1 C50 101.30(11) . .
C40 Mg1 Mg2 119.80(9) . .
C1 Mg1 Mg2 123.23(6) . .
C30 Mg1 Mg2 51.64(8) . .
C50 Mg1 Mg2 50.81(8) . .
C40 Mg1 H30B 126.0(7) . .
C1 Mg1 H30B 80.6(7) . .
C30 Mg1 H30B 22.6(7) . .
C50 Mg1 H30B 110.1(7) . .
Mg2 Mg1 H30B 67.0(7) . .
C40 Mg1 H50B 100.5(6) . .
C1 Mg1 H50B 98.1(6) . .
C30 Mg1 H50B 122.4(6) . .
C50 Mg1 H50B 21.2(6) . .
Mg2 Mg1 H50B 71.9(6) . .
H30B Mg1 H50B 128.6(9) . .
C50 Mg2 C30 108.09(11) . .
C50 Mg2 C60 108.72(12) . .
C30 Mg2 C60 113.67(11) . .
C50 Mg2 C60 116.87(11) . 3_775
C30 Mg2 C60 103.73(11) . 3_775
C60 Mg2 C60 105.89(9) . 3_775
C50 Mg2 Mg1 55.30(8) . .
C30 Mg2 Mg1 54.09(8) . .
C60 Mg2 Mg1 138.15(8) . .
C60 Mg2 Mg1 115.81(8) 3_775 .
C50 Mg2 Mg2 129.96(9) . 3_775
C30 Mg2 Mg2 121.93(9) . 3_775
C60 Mg2 Mg2 53.61(8) . 3_775
C60 Mg2 Mg2 52.28(7) 3_775 3_775
Mg1 Mg2 Mg2 167.71(5) . 3_775
C50 Mg2 C51 31.61(8) . .
C30 Mg2 C51 134.00(10) . .
C60 Mg2 C51 104.05(10) . .
C60 Mg2 C51 89.65(9) 3_775 .
Mg1 Mg2 C51 80.32(6) . .
Mg2 Mg2 C51 101.22(7) 3_775 .
C50 Mg2 H30A 129.1(6) . .
C30 Mg2 H30A 26.0(6) . .
C60 Mg2 H30A 90.1(6) . .
C60 Mg2 H30A 101.4(6) 3_775 .
Mg1 Mg2 H30A 78.9(6) . .
Mg2 Mg2 H30A 99.6(6) 3_775 .
C51 Mg2 H30A 159.1(6) . .
C1 N1 C2 111.50(19) . .
C1 N1 C4 126.32(19) . .
C2 N1 C4 122.0(2) . .
C1 N2 C3 111.7(2) . .
C1 N2 C16 127.8(2) . .
C3 N2 C16 120.4(2) . .
N2 C1 N1 103.13(19) . .
N2 C1 Mg1 128.27(17) . .
N1 C1 Mg1 128.46(16) . .
C3 C2 N1 107.5(2) . .
C3 C2 H2A 126.3 . .
N1 C2 H2A 126.3 . .
C2 C3 N2 106.2(2) . .
C2 C3 H3A 126.9 . .
N2 C3 H3A 126.9 . .
C9 C4 C5 123.9(2) . .
C9 C4 N1 118.0(2) . .
C5 C4 N1 118.0(2) . .
C4 C5 C6 117.0(2) . .
C4 C5 C10 122.8(2) . .
C6 C5 C10 120.0(2) . .
C7 C6 C5 120.4(2) . .
C7 C6 H6A 119.8 . .
C5 C6 H6A 119.8 . .
C8 C7 C6 121.2(3) . .
C8 C7 H7A 119.4 . .
C6 C7 H7A 119.4 . .
C7 C8 C9 121.1(3) . .
C7 C8 H8A 119.4 . .
C9 C8 H8A 119.4 . .
C4 C9 C8 116.3(2) . .
C4 C9 C13 120.4(9) . .
C8 C9 C13 120.5(9) . .
C4 C9 C13A 122.2(3) . .
C8 C9 C13A 121.5(3) . .
C5 C10 C11 113.3(2) . .
C5 C10 C12 109.7(2) . .
C11 C10 C12 111.0(2) . .
C5 C10 H10A 107.5 . .
C11 C10 H10A 107.5 . .
C12 C10 H10A 107.5 . .
C10 C11 H11A 109.5 . .
C10 C11 H11B 109.5 . .
H11A C11 H11B 109.5 . .
C10 C11 H11C 109.5 . .
H11A C11 H11C 109.5 . .
H11B C11 H11C 109.5 . .
C10 C12 H12A 109.5 . .
C10 C12 H12B 109.5 . .
H12A C12 H12B 109.5 . .
C10 C12 H12C 109.5 . .
H12A C12 H12C 109.5 . .
H12B C12 H12C 109.5 . .
C21 C16 C17 124.3(2) . .
C21 C16 N2 117.9(2) . .
C17 C16 N2 117.6(2) . .
C18 C17 C16 116.3(3) . .
C18 C17 C22 120.3(3) . .
C16 C17 C22 123.3(2) . .
C19 C18 C17 121.8(3) . .
C19 C18 H18A 119.1 . .
C17 C18 H18A 119.1 . .
C18 C19 C20 120.0(3) . .
C18 C19 H19A 120.0 . .
C20 C19 H19A 120.0 . .
C19 C20 C21 121.0(3) . .
C19 C20 H20A 119.5 . .
C21 C20 H20A 119.5 . .
C16 C21 C20 116.5(2) . .
C16 C21 C25 123.5(2) . .
C20 C21 C25 120.0(2) . .
C24 C22 C17 113.7(2) . .
C24 C22 C23 110.0(3) . .
C17 C22 C23 110.0(2) . .
C24 C22 H22A 107.6 . .
C17 C22 H22A 107.6 . .
C23 C22 H22A 107.6 . .
C22 C23 H23A 109.5 . .
C22 C23 H23B 109.5 . .
H23A C23 H23B 109.5 . .
C22 C23 H23C 109.5 . .
H23A C23 H23C 109.5 . .
H23B C23 H23C 109.5 . .
C22 C24 H24A 109.5 . .
C22 C24 H24B 109.5 . .
H24A C24 H24B 109.5 . .
C22 C24 H24C 109.5 . .
H24A C24 H24C 109.5 . .
H24B C24 H24C 109.5 . .
C21 C25 C26 112.8(2) . .
C21 C25 C27 110.2(2) . .
C26 C25 C27 109.5(2) . .
C21 C25 H25A 108.1 . .
C26 C25 H25A 108.1 . .
C27 C25 H25A 108.1 . .
C25 C26 H26A 109.5 . .
C25 C26 H26B 109.5 . .
H26A C26 H26B 109.5 . .
C25 C26 H26C 109.5 . .
H26A C26 H26C 109.5 . .
H26B C26 H26C 109.5 . .
C25 C27 H27A 109.5 . .
C25 C27 H27B 109.5 . .
H27A C27 H27B 109.5 . .
C25 C27 H27C 109.5 . .
H27A C27 H27C 109.5 . .
H27B C27 H27C 109.5 . .
C31 C30 Mg2 124.6(2) . .
C31 C30 Mg1 108.64(19) . .
Mg2 C30 Mg1 74.27(9) . .
C31 C30 H30A 105.7(13) . .
Mg2 C30 H30A 73.5(13) . .
Mg1 C30 H30A 142.2(13) . .
C31 C30 H30B 112.2(18) . .
Mg2 C30 H30B 122.9(18) . .
Mg1 C30 H30B 83.1(17) . .
H30A C30 H30B 98(2) . .
C30 C31 C32 112.5(3) . .
C30 C31 H31A 109.1 . .
C32 C31 H31A 109.1 . .
C30 C31 H31B 109.1 . .
C32 C31 H31B 109.1 . .
H31A C31 H31B 107.8 . .
C33 C32 C31 115.6(3) . .
C33 C32 H32A 108.4 . .
C31 C32 H32A 108.4 . .
C33 C32 H32B 108.4 . .
C31 C32 H32B 108.4 . .
H32A C32 H32B 107.4 . .
C32 C33 H33A 109.5 . .
C32 C33 H33B 109.5 . .
H33A C33 H33B 109.5 . .
C32 C33 H33C 109.5 . .
H33A C33 H33C 109.5 . .
H33B C33 H33C 109.5 . .
C41 C40 Mg1 117.21(18) . .
C41 C40 H40A 105.8(13) . .
Mg1 C40 H40A 114.2(12) . .
C41 C40 H40B 109.3(13) . .
Mg1 C40 H40B 108.3(13) . .
H40A C40 H40B 100.8(17) . .
C42 C41 C40 116.2(2) . .
C42 C41 H41A 108.2 . .
C40 C41 H41A 108.2 . .
C42 C41 H41B 108.2 . .
C40 C41 H41B 108.2 . .
H41A C41 H41B 107.4 . .
C41 C42 C43 114.9(2) . .
C41 C42 H42A 108.5 . .
C43 C42 H42A 108.5 . .
C41 C42 H42B 108.5 . .
C43 C42 H42B 108.5 . .
H42A C42 H42B 107.5 . .
C42 C43 H43A 109.5 . .
C42 C43 H43B 109.5 . .
H43A C43 H43B 109.5 . .
C42 C43 H43C 109.5 . .
H43A C43 H43C 109.5 . .
H43B C43 H43C 109.5 . .
C51 C50 Mg2 98.89(18) . .
C51 C50 Mg1 137.8(2) . .
Mg2 C50 Mg1 73.89(9) . .
C51 C50 H50A 107.1(14) . .
Mg2 C50 H50A 97.3(14) . .
Mg1 C50 H50A 115.0(14) . .
C51 C50 H50B 102.4(16) . .
Mg2 C50 H50B 144.3(16) . .
Mg1 C50 H50B 71.1(15) . .
H50A C50 H50B 103(2) . .
C52 C51 C50 117.0(2) . .
C52 C51 Mg2 152.96(18) . .
C50 C51 Mg2 49.50(14) . .
C52 C51 H51A 108.0 . .
C50 C51 H51A 108.0 . .
Mg2 C51 H51A 64.6 . .
C52 C51 H51B 108.0 . .
C50 C51 H51B 108.0 . .
Mg2 C51 H51B 98.9 . .
H51A C51 H51B 107.3 . .
C51 C52 C53 114.4(2) . .
C51 C52 H52A 108.7 . .
C53 C52 H52A 108.7 . .
C51 C52 H52B 108.7 . .
C53 C52 H52B 108.7 . .
H52A C52 H52B 107.6 . .
C52 C53 H53A 109.5 . .
C52 C53 H53B 109.5 . .
H53A C53 H53B 109.5 . .
C52 C53 H53C 109.5 . .
H53A C53 H53C 109.5 . .
H53B C53 H53C 109.5 . .
C61 C60 Mg2 102.51(17) . .
C61 C60 Mg2 135.9(2) . 3_775
Mg2 C60 Mg2 74.11(9) . 3_775
C61 C60 H60A 105.0(12) . .
Mg2 C60 H60A 143.5(12) . .
Mg2 C60 H60A 69.5(12) 3_775 .
C61 C60 H60B 109.9(14) . .
Mg2 C60 H60B 97.8(14) . .
Mg2 C60 H60B 114.1(14) 3_775 .
H60A C60 H60B 94.8(17) . .
C62 C61 C60 116.1(2) . .
C62 C61 H61A 108.3 . .
C60 C61 H61A 108.3 . .
C62 C61 H61B 108.3 . .
C60 C61 H61B 108.3 . .
H61A C61 H61B 107.4 . .
C61 C62 C63 114.4(3) . .
C61 C62 H62A 108.7 . .
C63 C62 H62A 108.7 . .
C61 C62 H62B 108.7 . .
C63 C62 H62B 108.7 . .
H62A C62 H62B 107.6 . .
C62 C63 H63A 109.5 . .
C62 C63 H63B 109.5 . .
H63A C63 H63B 109.5 . .
C62 C63 H63C 109.5 . .
H63A C63 H63C 109.5 . .
H63B C63 H63C 109.5 . .
C14 C13 C9 116.2(15) . .
C14 C13 C15 109.1(14) . .
C9 C13 C15 104.5(12) . .
C14 C13 H13 108.9 . .
C9 C13 H13 108.9 . .
C15 C13 H13 108.9 . .
C13A C15A H15D 109.5 . .
C13A C15A H15E 109.5 . .
H15D C15A H15E 109.5 . .
C13A C15A H15F 109.5 . .
H15D C15A H15F 109.5 . .
H15E C15A H15F 109.5 . .
C13A C14A H14D 109.5 . .
C13A C14A H14E 109.5 . .
H14D C14A H14E 109.5 . .
C13A C14A H14F 109.5 . .
H14D C14A H14F 109.5 . .
H14E C14A H14F 109.5 . .
C14A C13A C15A 108.6(5) . .
C14A C13A C9 108.1(5) . .
C15A C13A C9 115.0(5) . .
C14A C13A H13A 108.3 . .
C15A C13A H13A 108.3 . .
C9 C13A H13A 108.3 . .

loop_
_geom_bond_atom_site_label_1
_geom_bond_atom_site_label_2
_geom_bond_distance
_geom_bond_site_symmetry_2
Mg1 C40 2.143(3) .
Mg1 C1 2.285(2) .
Mg1 C30 2.303(3) .
Mg1 C50 2.342(3) .
Mg1 Mg2 2.7364(11) .
Mg1 H30B 2.37(3) .
Mg1 H50B 2.22(2) .
Mg2 C50 2.207(3) .
Mg2 C30 2.229(3) .
Mg2 C60 2.251(3) .
Mg2 C60 2.291(3) 3_775
Mg2 Mg2 2.7369(16) 3_775
Mg2 C51 2.868(3) .
Mg2 H30A 2.17(2) .
N1 C1 1.372(3) .
N1 C2 1.393(3) .
N1 C4 1.446(3) .
N2 C1 1.368(3) .
N2 C3 1.406(3) .
N2 C16 1.447(3) .
C2 C3 1.336(3) .
C2 H2A 0.9500 .
C3 H3A 0.9500 .
C4 C9 1.386(3) .
C4 C5 1.387(3) .
C5 C6 1.393(3) .
C5 C10 1.517(3) .
C6 C7 1.368(3) .
C6 H6A 0.9500 .
C7 C8 1.367(3) .
C7 H7A 0.9500 .
C8 C9 1.393(3) .
C8 H8A 0.9500 .
C9 C13 1.53(2) .
C9 C13A 1.540(7) .
C10 C11 1.519(3) .
C10 C12 1.537(3) .
C10 H10A 1.0000 .
C11 H11A 0.9800 .
C11 H11B 0.9800 .
C11 H11C 0.9800 .
C12 H12A 0.9800 .
C12 H12B 0.9800 .
C12 H12C 0.9800 .
C16 C21 1.381(3) .
C16 C17 1.389(3) .
C17 C18 1.384(3) .
C17 C22 1.520(3) .
C18 C19 1.366(4) .
C18 H18A 0.9500 .
C19 C20 1.381(3) .
C19 H19A 0.9500 .
C20 C21 1.394(3) .
C20 H20A 0.9500 .
C21 C25 1.518(3) .
C22 C24 1.517(3) .
C22 C23 1.526(4) .
C22 H22A 1.0000 .
C23 H23A 0.9800 .
C23 H23B 0.9800 .
C23 H23C 0.9800 .
C24 H24A 0.9800 .
C24 H24B 0.9800 .
C24 H24C 0.9800 .
C25 C26 1.520(3) .
C25 C27 1.532(3) .
C25 H25A 1.0000 .
C26 H26A 0.9800 .
C26 H26B 0.9800 .
C26 H26C 0.9800 .
C27 H27A 0.9800 .
C27 H27B 0.9800 .
C27 H27C 0.9800 .
C30 C31 1.517(4) .
C30 H30A 0.99(2) .
C30 H30B 0.92(3) .
C31 C32 1.555(4) .
C31 H31A 0.9900 .
C31 H31B 0.9900 .
C32 C33 1.452(4) .
C32 H32A 0.9900 .
C32 H32B 0.9900 .
C33 H33A 0.9800 .
C33 H33B 0.9800 .
C33 H33C 0.9800 .
C40 C41 1.543(3) .
C40 H40A 0.96(2) .
C40 H40B 0.98(2) .
C41 C42 1.508(3) .
C41 H41A 0.9900 .
C41 H41B 0.9900 .
C42 C43 1.530(3) .
C42 H42A 0.9900 .
C42 H42B 0.9900 .
C43 H43A 0.9800 .
C43 H43B 0.9800 .
C43 H43C 0.9800 .
C50 C51 1.521(3) .
C50 H50A 0.91(2) .
C50 H50B 0.85(2) .
C51 C52 1.512(3) .
C51 H51A 0.9900 .
C51 H51B 0.9900 .
C52 C53 1.540(3) .
C52 H52A 0.9900 .
C52 H52B 0.9900 .
C53 H53A 0.9800 .
C53 H53B 0.9800 .
C53 H53C 0.9800 .
C60 C61 1.540(3) .
C60 Mg2 2.291(3) 3_775
C60 H60A 0.929(18) .
C60 H60B 0.97(2) .
C61 C62 1.509(3) .
C61 H61A 0.9900 .
C61 H61B 0.9900 .
C62 C63 1.535(4) .
C62 H62A 0.9900 .
C62 H62B 0.9900 .
C63 H63A 0.9800 .
C63 H63B 0.9800 .
C63 H63C 0.9800 .
C13 C14 1.53(2) .
C13 C15 1.563(19) .
C13 H13 1.0000 .
C14 H14A 0.9800 .
C14 H14B 0.9800 .
C14 H14C 0.9800 .
C15 H15A 0.9800 .
C15 H15B 0.9800 .
C15 H15C 0.9800 .
C15A C13A 1.526(7) .
C15A H15D 0.9800 .
C15A H15E 0.9800 .
C15A H15F 0.9800 .
C14A C13A 1.523(7) .
C14A H14D 0.9800 .
C14A H14E 0.9800 .
C14A H14F 0.9800 .
C13A H13A 1.0000 .

loop_
_geom_torsion_atom_site_label_1
_geom_torsion_atom_site_label_2
_geom_torsion_atom_site_label_3
_geom_torsion_atom_site_label_4
_geom_torsion
_geom_torsion_site_symmetry_1
_geom_torsion_site_symmetry_4
C40 Mg1 Mg2 C50 94.56(14) . .
C1 Mg1 Mg2 C50 -85.31(12) . .
C30 Mg1 Mg2 C50 -165.41(14) . .
C40 Mg1 Mg2 C30 -100.03(14) . .
C1 Mg1 Mg2 C30 80.10(13) . .
C50 Mg1 Mg2 C30 165.41(14) . .
C40 Mg1 Mg2 C60 173.72(16) . .
C1 Mg1 Mg2 C60 -6.14(16) . .
C30 Mg1 Mg2 C60 -86.24(16) . .
C50 Mg1 Mg2 C60 79.16(16) . .
C40 Mg1 Mg2 C60 -11.45(14) . 3_775
C1 Mg1 Mg2 C60 168.69(11) . 3_775
C30 Mg1 Mg2 C60 88.59(13) . 3_775
C50 Mg1 Mg2 C60 -106.00(13) . 3_775
C40 Mg1 Mg2 Mg2 -24.9(3) . 3_775
C1 Mg1 Mg2 Mg2 155.3(2) . 3_775
C30 Mg1 Mg2 Mg2 75.2(3) . 3_775
C50 Mg1 Mg2 Mg2 -119.4(3) . 3_775
C40 Mg1 Mg2 C51 73.43(11) . .
C1 Mg1 Mg2 C51 -106.44(9) . .
C30 Mg1 Mg2 C51 173.46(12) . .
C50 Mg1 Mg2 C51 -21.13(11) . .
C3 N2 C1 N1 -0.2(2) . .
C16 N2 C1 N1 176.5(2) . .
C3 N2 C1 Mg1 -176.16(16) . .
C16 N2 C1 Mg1 0.5(3) . .
C2 N1 C1 N2 0.0(3) . .
C4 N1 C1 N2 -174.7(2) . .
C2 N1 C1 Mg1 176.01(16) . .
C4 N1 C1 Mg1 1.3(3) . .
C40 Mg1 C1 N2 78.4(2) . .
C30 Mg1 C1 N2 -49.2(2) . .
C50 Mg1 C1 N2 -155.6(2) . .
Mg2 Mg1 C1 N2 -101.73(19) . .
C40 Mg1 C1 N1 -96.6(2) . .
C30 Mg1 C1 N1 135.7(2) . .
C50 Mg1 C1 N1 29.4(2) . .
Mg2 Mg1 C1 N1 83.3(2) . .
C1 N1 C2 C3 0.1(3) . .
C4 N1 C2 C3 175.1(2) . .
N1 C2 C3 N2 -0.2(3) . .
C1 N2 C3 C2 0.3(3) . .
C16 N2 C3 C2 -176.7(2) . .
C1 N1 C4 C9 -103.2(3) . .
C2 N1 C4 C9 82.6(3) . .
C1 N1 C4 C5 80.2(3) . .
C2 N1 C4 C5 -94.0(3) . .
C9 C4 C5 C6 -2.1(4) . .
N1 C4 C5 C6 174.3(2) . .
C9 C4 C5 C10 -177.1(2) . .
N1 C4 C5 C10 -0.8(3) . .
C4 C5 C6 C7 1.4(4) . .
C10 C5 C6 C7 176.6(2) . .
C5 C6 C7 C8 -0.3(4) . .
C6 C7 C8 C9 -0.1(4) . .
C5 C4 C9 C8 1.6(4) . .
N1 C4 C9 C8 -174.7(2) . .
C5 C4 C9 C13 162.9(7) . .
N1 C4 C9 C13 -13.5(8) . .
C5 C4 C9 C13A -176.6(4) . .
N1 C4 C9 C13A 7.1(4) . .
C7 C8 C9 C4 -0.5(4) . .
C7 C8 C9 C13 -161.7(8) . .
C7 C8 C9 C13A 177.7(4) . .
C4 C5 C10 C11 -139.0(2) . .
C6 C5 C10 C11 46.0(3) . .
C4 C5 C10 C12 96.3(3) . .
C6 C5 C10 C12 -78.6(3) . .
C1 N2 C16 C21 104.6(3) . .
C3 N2 C16 C21 -79.0(3) . .
C1 N2 C16 C17 -80.5(3) . .
C3 N2 C16 C17 95.9(3) . .
C21 C16 C17 C18 1.0(4) . .
N2 C16 C17 C18 -173.5(2) . .
C21 C16 C17 C22 177.3(2) . .
N2 C16 C17 C22 2.8(3) . .
C16 C17 C18 C19 -0.2(4) . .
C22 C17 C18 C19 -176.6(3) . .
C17 C18 C19 C20 -0.3(4) . .
C18 C19 C20 C21 0.1(4) . .
C17 C16 C21 C20 -1.2(4) . .
N2 C16 C21 C20 173.3(2) . .
C17 C16 C21 C25 -178.9(2) . .
N2 C16 C21 C25 -4.4(4) . .
C19 C20 C21 C16 0.6(4) . .
C19 C20 C21 C25 178.4(3) . .
C18 C17 C22 C24 -36.7(3) . .
C16 C17 C22 C24 147.1(2) . .
C18 C17 C22 C23 87.2(3) . .
C16 C17 C22 C23 -89.0(3) . .
C16 C21 C25 C26 -134.6(3) . .
C20 C21 C25 C26 47.8(3) . .
C16 C21 C25 C27 102.7(3) . .
C20 C21 C25 C27 -74.9(3) . .
C50 Mg2 C30 C31 114.7(2) . .
C60 Mg2 C30 C31 -124.5(2) . .
C60 Mg2 C30 C31 -10.0(3) 3_775 .
Mg1 Mg2 C30 C31 102.1(3) . .
Mg2 Mg2 C30 C31 -63.9(3) 3_775 .
C51 Mg2 C30 C31 93.1(3) . .
C50 Mg2 C30 Mg1 12.59(12) . .
C60 Mg2 C30 Mg1 133.38(10) . .
C60 Mg2 C30 Mg1 -112.11(10) 3_775 .
Mg2 Mg2 C30 Mg1 -165.97(6) 3_775 .
C51 Mg2 C30 Mg1 -8.98(16) . .
C40 Mg1 C30 C31 -12.7(3) . .
C1 Mg1 C30 C31 116.0(2) . .
C50 Mg1 C30 C31 -133.3(2) . .
Mg2 Mg1 C30 C31 -121.8(2) . .
C40 Mg1 C30 Mg2 109.09(11) . .
C1 Mg1 C30 Mg2 -122.20(9) . .
C50 Mg1 C30 Mg2 -11.49(11) . .
Mg2 C30 C31 C32 129.0(3) . .
Mg1 C30 C31 C32 -147.6(2) . .
C30 C31 C32 C33 178.2(3) . .
C1 Mg1 C40 C41 146.65(19) . .
C30 Mg1 C40 C41 -91.9(2) . .
C50 Mg1 C40 C41 22.9(3) . .
Mg2 Mg1 C40 C41 -33.2(3) . .
Mg1 C40 C41 C42 175.34(19) . .
C40 C41 C42 C43 -175.8(2) . .
C30 Mg2 C50 C51 -149.70(18) . .
C60 Mg2 C50 C51 86.47(19) . .
C60 Mg2 C50 C51 -33.3(2) 3_775 .
Mg1 Mg2 C50 C51 -137.3(2) . .
Mg2 Mg2 C50 C51 28.7(2) 3_775 .
C30 Mg2 C50 Mg1 -12.40(12) . .
C60 Mg2 C50 Mg1 -136.22(9) . .
C60 Mg2 C50 Mg1 104.06(10) 3_775 .
Mg2 Mg2 C50 Mg1 166.01(7) 3_775 .
C51 Mg2 C50 Mg1 137.3(2) . .
C40 Mg1 C50 C51 -26.1(3) . .
C1 Mg1 C50 C51 -155.2(3) . .
C30 Mg1 C50 C51 97.1(3) . .
Mg2 Mg1 C50 C51 85.5(3) . .
C40 Mg1 C50 Mg2 -111.54(11) . .
C1 Mg1 C50 Mg2 119.30(8) . .
C30 Mg1 C50 Mg2 11.62(11) . .
Mg2 C50 C51 C52 -151.6(2) . .
Mg1 C50 C51 C52 132.7(3) . .
Mg1 C50 C51 Mg2 -75.8(3) . .
C50 Mg2 C51 C52 69.0(4) . .
C30 Mg2 C51 C52 110.8(4) . .
C60 Mg2 C51 C52 -34.0(4) . .
C60 Mg2 C51 C52 -140.3(4) 3_775 .
Mg1 Mg2 C51 C52 103.4(4) . .
Mg2 Mg2 C51 C52 -89.0(4) 3_775 .
C30 Mg2 C51 C50 41.8(2) . .
C60 Mg2 C51 C50 -103.0(2) . .
C60 Mg2 C51 C50 150.7(2) 3_775 .
Mg1 Mg2 C51 C50 34.44(18) . .
Mg2 Mg2 C51 C50 -157.96(19) 3_775 .
C50 C51 C52 C53 68.6(3) . .
Mg2 C51 C52 C53 15.8(6) . .
C50 Mg2 C60 C61 99.05(19) . .
C30 Mg2 C60 C61 -21.4(2) . .
C60 Mg2 C60 C61 -134.6(2) 3_775 .
Mg1 Mg2 C60 C61 40.6(2) . .
Mg2 Mg2 C60 C61 -134.6(2) 3_775 .
C51 Mg2 C60 C61 131.68(18) . .
C50 Mg2 C60 Mg2 -126.34(10) . 3_775
C30 Mg2 C60 Mg2 113.22(11) . 3_775
C60 Mg2 C60 Mg2 0.0 3_775 3_775
Mg1 Mg2 C60 Mg2 175.16(9) . 3_775
C51 Mg2 C60 Mg2 -93.71(9) . 3_775
Mg2 C60 C61 C62 -162.6(2) . .
Mg2 C60 C61 C62 117.4(3) 3_775 .
C60 C61 C62 C63 -179.6(3) . .
C4 C9 C13 C14 -153.1(10) . .
C8 C9 C13 C14 7.4(16) . .
C13A C9 C13 C14 106(4) . .
C4 C9 C13 C15 86.6(13) . .
C8 C9 C13 C15 -112.9(11) . .
C13A C9 C13 C15 -14(2) . .
C4 C9 C13A C14A -104.2(5) . .
C8 C9 C13A C14A 77.6(6) . .
C13 C9 C13A C14A -14(3) . .
C4 C9 C13A C15A 134.2(4) . .
C8 C9 C13A C15A -43.9(6) . .
C13 C9 C13A C15A -136(4) . .
